data_2241963
loop_
_publ_author_name
'K\"oysal, Yavuz'
'B\"ulb\"ul, Hakan'
'\.Ilhan, \.Ilhan \"Ozer'
'Ak\?in, Nazenin'
'Dege, Necmi'

_publ_section_title
;
 Crystal structure and computational studies of
 (3<i>Z</i>)-4-benzoyl-3-[(2,4-dinitrophenyl)hydrazinylidene]-5-phenylfuran-2(3<i>H</i>)-one
;
_journal_coeditor_code WM5340
_journal_issue 12
_journal_name_full 'Acta Crystallographica Section E'
_journal_page_first 1852
_journal_page_last 1855
_journal_paper_doi 10.1107/S2056989016018600
_journal_volume 72
_journal_year 2016
_chemical_formula_iupac 'C23 H14 N4 O7'
_chemical_formula_moiety 'C23 H14 N4 O7'
_chemical_formula_sum 'C23 H14 N4 O7'
_chemical_formula_weight 458.38
_chemical_name_systematic (3<i>Z</i>)-4-Benzoyl-3-[(2,4-dinitrophenyl)hydrazinylidene]-5-phenylfuran-2(3<i>H</i>)-one
_space_group_crystal_system monoclinic
_space_group_IT_number 14
_space_group_name_Hall '-P 2ybc'
_space_group_name_H-M_alt 'P 1 21/c 1'
_symmetry_space_group_name_Hall '-P 2ybc'
_symmetry_space_group_name_H-M 'P 1 21/c 1'
_atom_sites_solution_hydrogens mixed
_audit_creation_method SHELXL-2014/7
_cell_angle_alpha 90
_cell_angle_beta 105.183(4)
_cell_angle_gamma 90
_cell_formula_units_Z 4
_cell_length_a 20.7156(11)
_cell_length_b 6.3660(3)
_cell_length_c 16.0288(7)
_cell_measurement_reflns_used 18113
_cell_measurement_temperature 293(2)
_cell_measurement_theta_max 27.41
_cell_measurement_theta_min 1.32
_cell_volume 2040.02(17)
_computing_cell_refinement
;
X-AREA (Stoe & Cie, 2002)
;
_computing_data_collection
;
X-AREA (Stoe & Cie, 2002)
;
_computing_data_reduction
;
X-RED32 (Stoe & Cie, 2002)
;
_computing_molecular_graphics
;
ORTEP-3 for Windows (Farrugia, 2012)
;
_computing_publication_material
;
WinGX (Farrugia, 2012)
;
_computing_structure_refinement
;
SHELXL2014 (Sheldrick, 2015)
;
_computing_structure_solution
;
SHELXS97 (Sheldrick, 2008)
;
_diffrn_ambient_temperature 293(2)
_diffrn_detector_area_resol_mean 6.67
_diffrn_measured_fraction_theta_full 1.000
_diffrn_measured_fraction_theta_max 1.000
_diffrn_measurement_device_type 'Stoe IPDS 2'
_diffrn_measurement_method \w-scans
_diffrn_radiation_source 'fine-focus sealed tube'
_diffrn_radiation_type MoK\a
_diffrn_radiation_wavelength 0.71073
_diffrn_reflns_av_R_equivalents 0.0363
_diffrn_reflns_limit_h_max 25
_diffrn_reflns_limit_h_min -25
_diffrn_reflns_limit_k_max 7
_diffrn_reflns_limit_k_min -7
_diffrn_reflns_limit_l_max 19
_diffrn_reflns_limit_l_min -19
_diffrn_reflns_number 18074
_diffrn_reflns_theta_full 25.242
_diffrn_reflns_theta_max 25.997
_diffrn_reflns_theta_min 2.037
_exptl_absorpt_coefficient_mu 0.114
_exptl_absorpt_correction_T_max 0.9849
_exptl_absorpt_correction_T_min 0.9535
_exptl_absorpt_correction_type integration
_exptl_absorpt_process_details
;
(<i>X-RED32</i>; Stoe & Cie, 2002)
;
_exptl_crystal_colour red
_exptl_crystal_density_diffrn 1.492
_exptl_crystal_density_method 'not measured'
_exptl_crystal_description stick
_exptl_crystal_F_000 944
_exptl_crystal_size_max 0.640
_exptl_crystal_size_mid 0.340
_exptl_crystal_size_min 0.150
_refine_diff_density_max 0.112
_refine_diff_density_min -0.147
_refine_ls_extinction_method none
_refine_ls_goodness_of_fit_ref 1.012
_refine_ls_hydrogen_treatment mixed
_refine_ls_matrix_type full
_refine_ls_number_parameters 311
_refine_ls_number_reflns 3992
_refine_ls_number_restraints 0
_refine_ls_restrained_S_all 1.012
_refine_ls_R_factor_all 0.0736
_refine_ls_R_factor_gt 0.0385
_refine_ls_shift/su_max 0.000
_refine_ls_shift/su_mean 0.000
_refine_ls_structure_factor_coef Fsqd
_refine_ls_weighting_details 'w=1/[\s^2^(Fo^2^)+(0.0424P)^2^] where P=(Fo^2^+2Fc^2^)/3'
_refine_ls_weighting_scheme calc
_refine_ls_wR_factor_gt 0.0796
_refine_ls_wR_factor_ref 0.0888
_reflns_number_gt 2617
_reflns_number_total 3992
_reflns_threshold_expression 'I > 2\s(I)'
_cod_data_source_file wm5340sup1.cif
_cod_data_source_block I
_cod_database_code 2241963
_shelx_space_group_comment
;
The symmetry employed for this shelxl refinement is uniquely defined
by the following loop, which should always be used as a source of
symmetry information in preference to the above space-group names.
They are only intended as comments.
;

loop_
_space_group_symop_operation_xyz
'x, y, z'
'-x, y+1/2, -z+1/2'
'-x, -y, -z'
'x, -y-1/2, z-1/2'

loop_
_atom_site_type_symbol
_atom_site_label
_atom_site_fract_x
_atom_site_fract_y
_atom_site_fract_z
_atom_site_U_iso_or_equiv
_atom_site_adp_type
_atom_site_calc_flag
_atom_site_occupancy
N N2 0.25724(8) 0.8002(2) 0.43332(9) 0.0568(4) Uani d 1
C C1 0.21265(9) 0.5758(3) 0.18120(10) 0.0585(4) Uani d 1
H H1 0.254927 0.632079 0.204818 0.070 Uiso calc 1
C C2 0.19729(8) 0.3763(2) 0.20527(9) 0.0495(4) Uani d 1
C C3 0.16531(11) 0.6908(3) 0.12232(11) 0.0738(6) Uani d 1
H H3 0.175939 0.823402 0.105522 0.089 Uiso calc 1
C C4 0.10245(12) 0.6093(4) 0.08846(12) 0.0826(6) Uani d 1
H H4 0.070570 0.687627 0.049082 0.099 Uiso calc 1
C C5 0.08647(10) 0.4138(4) 0.11232(12) 0.0785(6) Uani d 1
H H5 0.043669 0.360337 0.089719 0.094 Uiso calc 1
C C6 0.13366(9) 0.2962(3) 0.16968(10) 0.0616(4) Uani d 1
H H6 0.122890 0.162162 0.184765 0.074 Uiso calc 1
C C7 0.37944(10) -0.0410(3) 0.26118(12) 0.0714(5) Uani d 1
H H7 0.338362 -0.008307 0.223342 0.086 Uiso calc 1
C C8 0.41433(11) -0.2150(3) 0.24598(14) 0.0798(6) Uani d 1
H H8 0.396471 -0.299188 0.198079 0.096 Uiso calc 1
C C9 0.47493(11) -0.2648(3) 0.30065(14) 0.0789(6) Uani d 1
H H9 0.497450 -0.385144 0.291138 0.095 Uiso calc 1
C C10 0.50228(11) -0.1372(4) 0.36932(13) 0.0816(6) Uani d 1
H H10 0.544155 -0.168646 0.405455 0.098 Uiso calc 1
C C11 0.46834(9) 0.0374(3) 0.38542(11) 0.0684(5) Uani d 1
H H11 0.487764 0.123857 0.431993 0.082 Uiso calc 1
C C12 0.40534(8) 0.0861(3) 0.33289(10) 0.0547(4) Uani d 1
C C13 0.36878(9) 0.2643(3) 0.35482(9) 0.0541(4) Uani d 1
C C14 0.30514(8) 0.3394(2) 0.32797(9) 0.0496(4) Uani d 1
C C15 0.24688(8) 0.2423(2) 0.26518(9) 0.0487(4) Uani d 1
C C16 0.30221(9) 0.5239(2) 0.37966(9) 0.0519(4) Uani d 1
C C17 0.36975(9) 0.5505(3) 0.43806(11) 0.0591(4) Uani d 1
C C18 0.20589(9) 0.9389(3) 0.42466(9) 0.0526(4) Uani d 1
C C19 0.21248(8) 1.1297(3) 0.47072(9) 0.0541(4) Uani d 1
C C20 0.16058(10) 1.2723(3) 0.45749(11) 0.0611(5) Uani d 1
H H20 0.165872 1.397959 0.488098 0.073 Uiso calc 1
C C21 0.10175(10) 1.2270(3) 0.39934(11) 0.0620(5) Uani d 1
C C22 0.09279(9) 1.0401(3) 0.35364(11) 0.0663(5) Uani d 1
H H22 0.052003 1.010889 0.314458 0.080 Uiso calc 1
C C23 0.14385(9) 0.8990(3) 0.36622(10) 0.0601(4) Uani d 1
H H23 0.137415 0.773540 0.335401 0.072 Uiso calc 1
N N1 0.24959(7) 0.6356(2) 0.37783(8) 0.0534(3) Uani d 1
N N3 0.04722(10) 1.3806(3) 0.38399(13) 0.0822(5) Uani d 1
N N4 0.27400(8) 1.1906(3) 0.53243(9) 0.0657(4) Uani d 1
O O1 0.23927(6) 0.05224(18) 0.26464(7) 0.0636(3) Uani d 1
O O2 0.40819(6) 0.38975(19) 0.42049(7) 0.0630(3) Uani d 1
O O3 0.39113(6) 0.6791(2) 0.49284(8) 0.0774(4) Uani d 1
O O4 -0.00184(9) 1.3482(3) 0.32419(12) 0.1127(6) Uani d 1
O O5 0.05355(10) 1.5319(3) 0.43157(14) 0.1261(7) Uani d 1
O O6 0.27748(8) 1.3652(2) 0.56528(9) 0.0900(4) Uani d 1
O O7 0.32091(7) 1.0674(3) 0.54951(9) 0.0941(5) Uani d 1
H H25 0.2963(10) 0.827(3) 0.4674(12) 0.074(6) Uiso d 1

loop_
_atom_site_aniso_label
_atom_site_aniso_U_11
_atom_site_aniso_U_22
_atom_site_aniso_U_33
_atom_site_aniso_U_12
_atom_site_aniso_U_13
_atom_site_aniso_U_23
N2 0.0586(10) 0.0590(9) 0.0480(7) -0.0054(8) 0.0053(7) -0.0087(7)
C1 0.0701(11) 0.0548(10) 0.0470(8) -0.0028(9) 0.0087(8) -0.0032(8)
C2 0.0511(10) 0.0527(9) 0.0431(8) -0.0033(8) 0.0098(7) -0.0047(7)
C3 0.1018(17) 0.0596(11) 0.0551(10) 0.0135(11) 0.0117(11) 0.0042(9)
C4 0.0831(16) 0.0984(17) 0.0576(11) 0.0325(13) 0.0029(10) 0.0014(11)
C5 0.0558(12) 0.1085(17) 0.0647(11) 0.0069(12) 0.0041(9) -0.0059(12)
C6 0.0547(11) 0.0723(12) 0.0559(9) -0.0058(9) 0.0110(8) -0.0060(8)
C7 0.0543(11) 0.0804(13) 0.0734(12) 0.0042(10) 0.0059(9) -0.0139(10)
C8 0.0705(14) 0.0788(14) 0.0918(14) -0.0030(11) 0.0245(12) -0.0223(11)
C9 0.0775(15) 0.0734(13) 0.0930(14) 0.0137(11) 0.0348(12) 0.0041(12)
C10 0.0689(13) 0.0996(16) 0.0738(12) 0.0259(12) 0.0145(10) 0.0118(12)
C11 0.0615(12) 0.0827(13) 0.0570(10) 0.0075(10) 0.0082(9) 0.0017(9)
C12 0.0530(10) 0.0575(10) 0.0514(9) 0.0002(8) 0.0096(8) 0.0045(8)
C13 0.0563(11) 0.0573(10) 0.0439(8) -0.0070(8) 0.0049(7) 0.0013(7)
C14 0.0528(10) 0.0480(9) 0.0449(8) -0.0044(8) 0.0073(7) 0.0022(7)
C15 0.0512(10) 0.0480(10) 0.0475(8) -0.0062(8) 0.0139(7) -0.0019(7)
C16 0.0559(10) 0.0512(9) 0.0459(8) -0.0059(8) 0.0083(7) 0.0000(7)
C17 0.0594(11) 0.0623(11) 0.0521(9) -0.0070(9) 0.0081(8) -0.0053(8)
C18 0.0572(10) 0.0563(10) 0.0441(8) -0.0042(8) 0.0128(7) -0.0004(7)
C19 0.0589(10) 0.0588(10) 0.0434(8) -0.0087(9) 0.0113(7) -0.0025(8)
C20 0.0741(13) 0.0566(10) 0.0558(9) -0.0038(10) 0.0228(9) -0.0001(8)
C21 0.0660(12) 0.0637(11) 0.0584(10) 0.0040(9) 0.0199(9) 0.0085(9)
C22 0.0582(11) 0.0852(13) 0.0530(9) -0.0068(10) 0.0103(8) 0.0019(9)
C23 0.0592(11) 0.0653(11) 0.0532(9) -0.0068(9) 0.0101(8) -0.0086(8)
N1 0.0612(9) 0.0501(8) 0.0468(7) -0.0068(7) 0.0105(6) -0.0050(6)
N3 0.0786(13) 0.0811(13) 0.0892(12) 0.0119(11) 0.0261(10) 0.0214(11)
N4 0.0695(11) 0.0699(11) 0.0560(8) -0.0101(9) 0.0136(8) -0.0116(8)
O1 0.0653(8) 0.0467(7) 0.0760(7) -0.0090(6) 0.0136(6) 0.0004(6)
O2 0.0558(7) 0.0680(8) 0.0564(6) -0.0023(6) -0.0008(5) -0.0081(6)
O3 0.0701(8) 0.0847(9) 0.0679(7) -0.0109(7) 0.0011(6) -0.0245(7)
O4 0.0866(12) 0.1288(14) 0.1116(12) 0.0244(11) 0.0059(10) 0.0299(11)
O5 0.1177(15) 0.0906(12) 0.1662(18) 0.0297(11) 0.0303(13) -0.0205(12)
O6 0.1058(12) 0.0720(9) 0.0814(9) -0.0141(8) 0.0054(8) -0.0272(8)
O7 0.0671(9) 0.1046(11) 0.0951(10) 0.0046(9) -0.0063(8) -0.0398(9)

loop_
_atom_type_symbol
_atom_type_description
_atom_type_scat_dispersion_real
_atom_type_scat_dispersion_imag
_atom_type_scat_source
C C 0.0033 0.0016 'International Tables Vol C Tables 4.2.6.8 and 6.1.1.4'
H H 0.0000 0.0000 'International Tables Vol C Tables 4.2.6.8 and 6.1.1.4'
N N 0.0061 0.0033 'International Tables Vol C Tables 4.2.6.8 and 6.1.1.4'
O O 0.0106 0.0060 'International Tables Vol C Tables 4.2.6.8 and 6.1.1.4'

loop_
_geom_angle_atom_site_label_1
_geom_angle_atom_site_label_2
_geom_angle_atom_site_label_3
_geom_angle
N1 N2 C18 118.69(14)
N1 N2 H25 119.5(13)
C18 N2 H25 121.0(13)
C3 C1 C2 120.12(17)
C3 C1 H1 119.9
C2 C1 H1 119.9
C1 C2 C6 118.92(15)
C1 C2 C15 122.50(14)
C6 C2 C15 118.55(15)
C4 C3 C1 120.01(19)
C4 C3 H3 120.0
C1 C3 H3 120.0
C5 C4 C3 120.44(19)
C5 C4 H4 119.8
C3 C4 H4 119.8
C4 C5 C6 120.03(19)
C4 C5 H5 120.0
C6 C5 H5 120.0
C5 C6 C2 120.47(18)
C5 C6 H6 119.8
C2 C6 H6 119.8
C8 C7 C12 120.40(18)
C8 C7 H7 119.8
C12 C7 H7 119.8
C9 C8 C7 120.61(19)
C9 C8 H8 119.7
C7 C8 H8 119.7
C10 C9 C8 119.74(19)
C10 C9 H9 120.1
C8 C9 H9 120.1
C9 C10 C11 120.49(19)
C9 C10 H10 119.8
C11 C10 H10 119.8
C10 C11 C12 120.77(18)
C10 C11 H11 119.6
C12 C11 H11 119.6
C11 C12 C7 117.88(17)
C11 C12 C13 119.49(15)
C7 C12 C13 122.62(15)
C14 C13 O2 111.27(14)
C14 C13 C12 135.91(15)
O2 C13 C12 112.81(14)
C13 C14 C16 106.62(14)
C13 C14 C15 127.89(14)
C16 C14 C15 125.17(15)
O1 C15 C2 120.07(14)
O1 C15 C14 119.81(14)
C2 C15 C14 120.09(13)
N1 C16 C14 126.40(14)
N1 C16 C17 127.16(15)
C14 C16 C17 106.34(15)
O3 C17 O2 122.55(16)
O3 C17 C16 130.62(17)
O2 C17 C16 106.82(14)
N2 C18 C23 120.38(15)
N2 C18 C19 122.67(15)
C23 C18 C19 116.92(16)
C20 C19 C18 121.43(15)
C20 C19 N4 116.10(15)
C18 C19 N4 122.44(16)
C21 C20 C19 119.29(16)
C21 C20 H20 120.4
C19 C20 H20 120.4
C20 C21 C22 121.18(17)
C20 C21 N3 119.20(18)
C22 C21 N3 119.61(18)
C23 C22 C21 119.83(17)
C23 C22 H22 120.1
C21 C22 H22 120.1
C22 C23 C18 121.34(16)
C22 C23 H23 119.3
C18 C23 H23 119.3
C16 N1 N2 117.12(14)
O5 N3 O4 124.0(2)
O5 N3 C21 118.2(2)
O4 N3 C21 117.8(2)
O7 N4 O6 122.19(16)
O7 N4 C19 119.14(15)
O6 N4 C19 118.67(17)
C17 O2 C13 108.93(13)

loop_
_geom_bond_atom_site_label_1
_geom_bond_atom_site_label_2
_geom_bond_distance
N2 N1 1.3562(18)
N2 C18 1.362(2)
N2 H25 0.87(2)
C1 C3 1.380(2)
C1 C2 1.388(2)
C1 H1 0.9300
C2 C6 1.389(2)
C2 C15 1.479(2)
C3 C4 1.374(3)
C3 H3 0.9300
C4 C5 1.368(3)
C4 H4 0.9300
C5 C6 1.375(3)
C5 H5 0.9300
C6 H6 0.9300
C7 C8 1.379(3)
C7 C12 1.393(2)
C7 H7 0.9300
C8 C9 1.367(3)
C8 H8 0.9300
C9 C10 1.366(3)
C9 H9 0.9300
C10 C11 1.375(3)
C10 H10 0.9300
C11 C12 1.390(2)
C11 H11 0.9300
C12 C13 1.457(2)
C13 C14 1.362(2)
C13 O2 1.4007(18)
C14 C16 1.448(2)
C14 C15 1.489(2)
C15 O1 1.2196(17)
C16 N1 1.296(2)
C16 C17 1.475(2)
C17 O3 1.1972(19)
C17 O2 1.370(2)
C18 C23 1.401(2)
C18 C19 1.409(2)
C19 C20 1.380(2)
C19 N4 1.447(2)
C20 C21 1.357(2)
C20 H20 0.9300
C21 C22 1.384(2)
C21 N3 1.465(2)
C22 C23 1.362(2)
C22 H22 0.9300
C23 H23 0.9300
N3 O5 1.214(2)
N3 O4 1.218(2)
N4 O7 1.2230(19)
N4 O6 1.2239(18)

loop_
_geom_hbond_atom_site_label_D
_geom_hbond_atom_site_label_H
_geom_hbond_atom_site_label_A
_geom_hbond_site_symmetry_A
_geom_hbond_distance_DH
_geom_hbond_distance_HA
_geom_hbond_distance_DA
_geom_hbond_angle_DHA
C4 H4 O5 4_585 0.93 2.55 3.352(3) 144.3
C22 H22 O4 2_545 0.93 2.43 3.218(2) 143.1
N2 H25 O7 . 0.87(2) 1.997(19) 2.6106(19) 126.8(16)
N2 H25 O3 . 0.87(2) 2.118(19) 2.795(2) 134.5(17)

loop_
_geom_torsion_atom_site_label_1
_geom_torsion_atom_site_label_2
_geom_torsion_atom_site_label_3
_geom_torsion_atom_site_label_4
_geom_torsion
C3 C1 C2 C6 -0.5(2)
C3 C1 C2 C15 177.30(15)
C2 C1 C3 C4 1.1(3)
C1 C3 C4 C5 -0.4(3)
C3 C4 C5 C6 -0.8(3)
C4 C5 C6 C2 1.4(3)
C1 C2 C6 C5 -0.7(2)
C15 C2 C6 C5 -178.63(15)
C12 C7 C8 C9 -0.3(3)
C7 C8 C9 C10 -2.3(3)
C8 C9 C10 C11 2.1(3)
C9 C10 C11 C12 0.8(3)
C10 C11 C12 C7 -3.3(3)
C10 C11 C12 C13 176.04(17)
C8 C7 C12 C11 3.1(3)
C8 C7 C12 C13 -176.23(17)
C11 C12 C13 C14 -168.59(18)
C7 C12 C13 C14 10.7(3)
C11 C12 C13 O2 10.6(2)
C7 C12 C13 O2 -170.12(15)
O2 C13 C14 C16 -0.67(17)
C12 C13 C14 C16 178.51(17)
O2 C13 C14 C15 -174.42(14)
C12 C13 C14 C15 4.8(3)
C1 C2 C15 O1 -157.59(15)
C6 C2 C15 O1 20.2(2)
C1 C2 C15 C14 24.2(2)
C6 C2 C15 C14 -158.02(14)
C13 C14 C15 O1 38.1(2)
C16 C14 C15 O1 -134.56(16)
C13 C14 C15 C2 -143.63(16)
C16 C14 C15 C2 43.7(2)
C13 C14 C16 N1 -175.98(15)
C15 C14 C16 N1 -2.0(2)
C13 C14 C16 C17 0.59(17)
C15 C14 C16 C17 174.56(14)
N1 C16 C17 O3 -2.5(3)
C14 C16 C17 O3 -179.04(18)
N1 C16 C17 O2 176.23(15)
C14 C16 C17 O2 -0.31(17)
N1 N2 C18 C23 7.3(2)
N1 N2 C18 C19 -170.66(14)
N2 C18 C19 C20 176.72(15)
C23 C18 C19 C20 -1.3(2)
N2 C18 C19 N4 -1.5(2)
C23 C18 C19 N4 -179.50(14)
C18 C19 C20 C21 0.5(2)
N4 C19 C20 C21 178.85(14)
C19 C20 C21 C22 0.5(3)
C19 C20 C21 N3 -178.66(14)
C20 C21 C22 C23 -0.7(3)
N3 C21 C22 C23 178.48(15)
C21 C22 C23 C18 -0.2(3)
N2 C18 C23 C22 -176.95(15)
C19 C18 C23 C22 1.1(2)
C14 C16 N1 N2 178.37(14)
C17 C16 N1 N2 2.5(2)
C18 N2 N1 C16 170.45(14)
C20 C21 N3 O5 -9.0(3)
C22 C21 N3 O5 171.81(19)
C20 C21 N3 O4 171.09(17)
C22 C21 N3 O4 -8.1(3)
C20 C19 N4 O7 177.08(16)
C18 C19 N4 O7 -4.6(2)
C20 C19 N4 O6 -3.5(2)
C18 C19 N4 O6 174.77(15)
O3 C17 O2 C13 178.77(16)
C16 C17 O2 C13 -0.08(17)
C14 C13 O2 C17 0.49(18)
C12 C13 O2 C17 -178.90(13)

_cod_database_fobs_code 2241963
